data_4334144
loop_
_publ_author_name
'Joyee Mitra'
'Sabyasachi Sarkar'

_publ_contact_author_name 'Sabyasachi Sarkar'
_publ_section_title
;
 Oxo-Mo(IV)(dithiolene)thiolato Complexes: Analogue of Reduced Sulfite
 Oxidase
;
_journal_name_full 'Inorganic Chemistry'
_journal_page_first 3032
_journal_page_last 3042
_journal_paper_doi 10.1021/ic302485c
_journal_volume 52
_journal_year 2013
_chemical_formula_moiety 'C16 H36 N, C20 H12 Cl Mo N4 O S3, C H2 Cl2'
_chemical_formula_sum 'C37 H50 Cl3 Mo N5 O S3'
_chemical_formula_weight 879.32
_chemical_name_systematic
;
 ?
;
_space_group_IT_number 2
_symmetry_cell_setting triclinic
_symmetry_space_group_name_Hall '-P 1'
_symmetry_space_group_name_H-M 'P -1'
_atom_sites_solution_hydrogens geom
_atom_sites_solution_primary direct
_atom_sites_solution_secondary difmap
_audit_creation_method SHELXL-97
_cell_angle_alpha 72.792(5)
_cell_angle_beta 77.408(5)
_cell_angle_gamma 79.866(5)
_cell_formula_units_Z 2
_cell_length_a 9.209(5)
_cell_length_b 12.373(5)
_cell_length_c 19.815(5)
_cell_measurement_temperature 100(2)
_cell_volume 2089.7(15)
_computing_cell_refinement 'SAINT 6.45 ( Bruker, 2003)'
_computing_data_collection 'SMART 5.628 (Bruker, 2003)'
_computing_data_reduction 'SAINT 6.45 ( Bruker, 2003)'
_computing_molecular_graphics 'Diamond 3.1e, Ortep'
_computing_structure_refinement 'SHELXL-97 (Sheldrick, 1997)'
_computing_structure_solution SIR-97
_diffrn_ambient_temperature 100(2)
_diffrn_measured_fraction_theta_full 0.966
_diffrn_measured_fraction_theta_max 0.966
_diffrn_measurement_method /w-scans
_diffrn_radiation_monochromator graphite
_diffrn_radiation_source 'fine-focus sealed tube'
_diffrn_radiation_type MoK\a
_diffrn_radiation_wavelength 0.71069
_diffrn_reflns_av_R_equivalents 0.0273
_diffrn_reflns_av_sigmaI/netI 0.0618
_diffrn_reflns_limit_h_max 11
_diffrn_reflns_limit_h_min -11
_diffrn_reflns_limit_k_max 15
_diffrn_reflns_limit_k_min -11
_diffrn_reflns_limit_l_max 24
_diffrn_reflns_limit_l_min -24
_diffrn_reflns_number 11175
_diffrn_reflns_theta_full 26.00
_diffrn_reflns_theta_max 26.00
_diffrn_reflns_theta_min 2.19
_exptl_absorpt_coefficient_mu 0.691
_exptl_absorpt_correction_T_max 0.985
_exptl_absorpt_correction_T_min 0.968
_exptl_absorpt_correction_type empirical
_exptl_crystal_colour blue
_exptl_crystal_density_diffrn 1.398
_exptl_crystal_description block
_exptl_crystal_F_000 912
_exptl_crystal_size_max 0.06
_exptl_crystal_size_mid 0.04
_exptl_crystal_size_min 0.04
_refine_diff_density_max 2.503
_refine_diff_density_min -1.391
_refine_diff_density_rms 0.258
_refine_ls_extinction_method none
_refine_ls_goodness_of_fit_ref 1.138
_refine_ls_hydrogen_treatment constr
_refine_ls_matrix_type full
_refine_ls_number_parameters 451
_refine_ls_number_reflns 8231
_refine_ls_number_restraints 0
_refine_ls_restrained_S_all 1.138
_refine_ls_R_factor_all 0.1050
_refine_ls_R_factor_gt 0.0843
_refine_ls_shift/su_max 0.000
_refine_ls_shift/su_mean 0.000
_refine_ls_structure_factor_coef Fsqd
_refine_ls_weighting_details 'calc w=1/[\s^2^(Fo^2^)+(0.1402P)^2^+8.6396P] where P=(Fo^2^+2Fc^2^)/3'
_refine_ls_weighting_scheme calc
_refine_ls_wR_factor_gt 0.2266
_refine_ls_wR_factor_ref 0.2502
_reflns_number_gt 6420
_reflns_number_total 7951
_reflns_threshold_expression >2sigma(I)
_cod_data_source_file ic302485c_si_002_06.cif
_cod_data_source_block 4a
_cod_database_code 4334144

loop_
_symmetry_equiv_pos_as_xyz
'x, y, z'
'-x, -y, -z'

loop_
_atom_site_label
_atom_site_type_symbol
_atom_site_fract_x
_atom_site_fract_y
_atom_site_fract_z
_atom_site_U_iso_or_equiv
_atom_site_adp_type
_atom_site_occupancy
_atom_site_symmetry_multiplicity
_atom_site_calc_flag
_atom_site_refinement_flags
Mo1 Mo 0.53087(6) 0.48963(5) 0.28996(3) 0.0174(2) Uani 1 1 d .
S1 S 0.60221(18) 0.54577(15) 0.16165(9) 0.0219(4) Uani 1 1 d .
S2 S 0.59842(18) 0.67495(14) 0.28290(9) 0.0208(4) Uani 1 1 d .
S3 S 0.39500(18) 0.35549(15) 0.26776(10) 0.0237(4) Uani 1 1 d .
Cl1 Cl -0.1425(2) 0.1756(2) 0.51051(12) 0.0426(5) Uani 1 1 d .
Cl2 Cl 0.4148(3) 0.8792(3) 0.08167(17) 0.0698(8) Uani 1 1 d .
Cl3 Cl 0.1042(3) 0.9443(2) 0.07059(17) 0.0649(7) Uani 1 1 d .
O1 O 0.6803(5) 0.4053(4) 0.3213(3) 0.0241(10) Uani 1 1 d .
N1 N 0.8151(8) 0.7525(6) 0.0117(4) 0.0374(16) Uani 1 1 d .
N2 N 0.7913(8) 0.9156(6) 0.1631(4) 0.0375(16) Uani 1 1 d .
N3 N 0.2954(6) 0.5942(5) 0.2966(3) 0.0195(12) Uani 1 1 d .
N4 N 0.4169(6) 0.4614(4) 0.4028(3) 0.0179(11) Uani 1 1 d .
N5 N -0.0661(6) 1.2079(5) 0.1980(3) 0.0220(12) Uani 1 1 d .
C1 C 0.6848(7) 0.6719(6) 0.1425(4) 0.0246(15) Uani 1 1 d .
C2 C 0.6832(7) 0.7269(6) 0.1935(4) 0.0187(13) Uani 1 1 d .
C3 C 0.7564(8) 0.7181(7) 0.0702(4) 0.0281(16) Uani 1 1 d .
C4 C 0.7436(8) 0.8297(6) 0.1756(4) 0.0241(15) Uani 1 1 d .
C5 C 0.2474(7) 0.3135(6) 0.3414(4) 0.0225(15) Uani 1 1 d .
C6 C 0.2705(8) 0.2200(7) 0.3996(4) 0.0303(17) Uani 1 1 d .
H6 H 0.3674 0.1849 0.4036 0.036 Uiso 1 1 calc R
C7 C 0.1524(9) 0.1787(7) 0.4513(5) 0.0390(19) Uani 1 1 d .
H7 H 0.1695 0.1157 0.4895 0.047 Uiso 1 1 calc R
C8 C 0.0080(8) 0.2311(7) 0.4461(4) 0.0306(17) Uani 1 1 d .
C9 C -0.0191(8) 0.3260(6) 0.3913(4) 0.0250(15) Uani 1 1 d .
H9 H -0.1160 0.3623 0.3888 0.030 Uiso 1 1 calc R
C10 C 0.1017(7) 0.3671(6) 0.3394(4) 0.0220(14) Uani 1 1 d .
H10 H 0.0843 0.4320 0.3024 0.026 Uiso 1 1 calc R
C11 C 0.4813(7) 0.3880(6) 0.4567(4) 0.0226(14) Uani 1 1 d .
H11 H 0.5734 0.3469 0.4448 0.027 Uiso 1 1 calc R
C12 C 0.4188(8) 0.3710(6) 0.5273(4) 0.0229(14) Uani 1 1 d .
H12 H 0.4672 0.3181 0.5620 0.028 Uiso 1 1 calc R
C13 C 0.2840(8) 0.4317(7) 0.5475(4) 0.0268(16) Uani 1 1 d .
H13 H 0.2419 0.4229 0.5957 0.032 Uiso 1 1 calc R
C14 C 0.2131(7) 0.5063(6) 0.4937(4) 0.0225(14) Uani 1 1 d .
H14 H 0.1208 0.5473 0.5054 0.027 Uiso 1 1 calc R
C15 C 0.2810(7) 0.5197(6) 0.4218(4) 0.0195(13) Uani 1 1 d .
C16 C 0.2118(7) 0.5946(6) 0.3616(4) 0.0196(13) Uani 1 1 d .
C17 C 0.0718(8) 0.6577(6) 0.3682(4) 0.0249(15) Uani 1 1 d .
H17 H 0.0173 0.6581 0.4136 0.030 Uiso 1 1 calc R
C18 C 0.0130(8) 0.7196(7) 0.3082(4) 0.0283(16) Uani 1 1 d .
H18 H -0.0811 0.7618 0.3122 0.034 Uiso 1 1 calc R
C19 C 0.0981(9) 0.7172(7) 0.2416(4) 0.0344(18) Uani 1 1 d .
H19 H 0.0607 0.7566 0.1999 0.041 Uiso 1 1 calc R
C20 C 0.2384(8) 0.6562(6) 0.2377(4) 0.0261(15) Uani 1 1 d .
H20 H 0.2963 0.6578 0.1927 0.031 Uiso 1 1 calc R
C21 C 0.0825(8) 1.1305(6) 0.1943(4) 0.0268(15) Uani 1 1 d .
H21A H 0.1375 1.1503 0.1455 0.032 Uiso 1 1 calc R
H21B H 0.0618 1.0523 0.2055 0.032 Uiso 1 1 calc R
C22 C 0.1826(10) 1.1378(9) 0.2456(5) 0.048(2) Uani 1 1 d .
H22A H 0.1275 1.1222 0.2944 0.057 Uiso 1 1 calc R
H22B H 0.2120 1.2139 0.2324 0.057 Uiso 1 1 calc R
C23 C 0.3246(13) 1.0488(10) 0.2407(7) 0.066(3) Uani 1 1 d .
H23A H 0.3607 1.0487 0.1909 0.079 Uiso 1 1 calc R
H23B H 0.4031 1.0705 0.2579 0.079 Uiso 1 1 calc R
C24 C 0.2939(16) 0.9399(13) 0.2809(9) 0.093(5) Uani 1 1 d .
H24A H 0.3832 0.8872 0.2768 0.139 Uiso 1 1 calc R
H24B H 0.2174 0.9178 0.2634 0.139 Uiso 1 1 calc R
H24C H 0.2597 0.9395 0.3303 0.139 Uiso 1 1 calc R
C25 C -0.1368(8) 1.1930(6) 0.1394(4) 0.0232(14) Uani 1 1 d .
H25A H -0.1488 1.1131 0.1495 0.028 Uiso 1 1 calc R
H25B H -0.0684 1.2131 0.0942 0.028 Uiso 1 1 calc R
C26 C -0.2880(8) 1.2630(7) 0.1309(4) 0.0287(16) Uani 1 1 d .
H26A H -0.2743 1.3427 0.1097 0.034 Uiso 1 1 calc R
H26B H -0.3513 1.2560 0.1777 0.034 Uiso 1 1 calc R
C27 C -0.3650(10) 1.2218(8) 0.0826(5) 0.039(2) Uani 1 1 d .
H27A H -0.2981 1.2236 0.0372 0.047 Uiso 1 1 calc R
H27B H -0.3844 1.1436 0.1056 0.047 Uiso 1 1 calc R
C28 C -0.5100(11) 1.2943(10) 0.0688(6) 0.054(3) Uani 1 1 d .
H28A H -0.5534 1.2669 0.0380 0.082 Uiso 1 1 calc R
H28B H -0.4913 1.3719 0.0459 0.082 Uiso 1 1 calc R
H28C H -0.5779 1.2906 0.1134 0.082 Uiso 1 1 calc R
C29 C -0.0457(8) 1.3299(6) 0.1888(4) 0.0249(15) Uani 1 1 d .
H29A H -0.0010 1.3324 0.2282 0.030 Uiso 1 1 calc R
H29B H -0.1441 1.3736 0.1929 0.030 Uiso 1 1 calc R
C30 C 0.0499(9) 1.3893(7) 0.1186(4) 0.0345(18) Uani 1 1 d .
H30A H 0.1410 1.3401 0.1076 0.041 Uiso 1 1 calc R
H30B H -0.0052 1.4077 0.0793 0.041 Uiso 1 1 calc R
C31 C 0.0875(10) 1.4978(8) 0.1291(5) 0.043(2) Uani 1 1 d .
H31A H -0.0050 1.5432 0.1434 0.052 Uiso 1 1 calc R
H31B H 0.1447 1.4774 0.1677 0.052 Uiso 1 1 calc R
C32 C 0.1764(13) 1.5690(9) 0.0620(5) 0.054(3) Uani 1 1 d .
H32A H 0.1951 1.6368 0.0712 0.081 Uiso 1 1 calc R
H32B H 0.1203 1.5896 0.0236 0.081 Uiso 1 1 calc R
H32C H 0.2700 1.5257 0.0487 0.081 Uiso 1 1 calc R
C33 C -0.1655(8) 1.1724(6) 0.2713(4) 0.0249(15) Uani 1 1 d .
H33A H -0.1171 1.1853 0.3066 0.030 Uiso 1 1 calc R
H33B H -0.2592 1.2226 0.2704 0.030 Uiso 1 1 calc R
C34 C -0.2023(10) 1.0500(7) 0.2970(4) 0.0360(19) Uani 1 1 d .
H34A H -0.2454 1.0332 0.2612 0.043 Uiso 1 1 calc R
H34B H -0.1115 0.9980 0.3039 0.043 Uiso 1 1 calc R
C35 C -0.3129(13) 1.0345(8) 0.3672(5) 0.051(3) Uani 1 1 d .
H35A H -0.3996 1.0912 0.3606 0.061 Uiso 1 1 calc R
H35B H -0.2665 1.0472 0.4032 0.061 Uiso 1 1 calc R
C36 C -0.3648(17) 0.9155(10) 0.3943(6) 0.080(4) Uani 1 1 d .
H36A H -0.4346 0.9100 0.4385 0.120 Uiso 1 1 calc R
H36B H -0.2797 0.8590 0.4021 0.120 Uiso 1 1 calc R
H36C H -0.4123 0.9029 0.3592 0.120 Uiso 1 1 calc R
C37 C 0.2870(12) 0.9756(9) 0.0342(6) 0.054(2) Uani 1 1 d .
H37A H 0.3101 0.9730 -0.0155 0.065 Uiso 1 1 calc R
H37B H 0.2954 1.0520 0.0353 0.065 Uiso 1 1 calc R

loop_
_atom_site_aniso_label
_atom_site_aniso_U_11
_atom_site_aniso_U_22
_atom_site_aniso_U_33
_atom_site_aniso_U_23
_atom_site_aniso_U_13
_atom_site_aniso_U_12
Mo1 0.0131(3) 0.0174(3) 0.0260(3) -0.0126(2) -0.0038(2) -0.0006(2)
S1 0.0194(8) 0.0233(9) 0.0285(9) -0.0161(7) -0.0017(6) -0.0044(6)
S2 0.0219(8) 0.0209(8) 0.0247(8) -0.0126(7) -0.0048(6) -0.0036(6)
S3 0.0189(8) 0.0250(9) 0.0337(10) -0.0187(8) -0.0006(7) -0.0061(7)
Cl1 0.0331(11) 0.0477(13) 0.0477(12) -0.0163(10) 0.0065(9) -0.0176(9)
Cl2 0.0563(16) 0.0615(17) 0.0763(19) -0.0005(15) -0.0062(14) -0.0049(13)
Cl3 0.0536(15) 0.0556(16) 0.0772(19) -0.0064(14) -0.0113(13) -0.0054(12)
O1 0.019(2) 0.021(2) 0.036(3) -0.014(2) -0.007(2) 0.0022(19)
N1 0.047(4) 0.037(4) 0.028(4) -0.007(3) 0.001(3) -0.016(3)
N2 0.048(4) 0.030(4) 0.041(4) -0.014(3) -0.008(3) -0.011(3)
N3 0.012(3) 0.024(3) 0.026(3) -0.012(2) -0.004(2) -0.001(2)
N4 0.017(3) 0.012(3) 0.030(3) -0.010(2) -0.006(2) -0.005(2)
N5 0.018(3) 0.020(3) 0.034(3) -0.021(3) -0.004(2) 0.004(2)
C1 0.018(3) 0.029(4) 0.031(4) -0.017(3) 0.000(3) -0.004(3)
C2 0.013(3) 0.019(3) 0.025(3) -0.011(3) -0.002(2) 0.000(2)
C3 0.022(4) 0.029(4) 0.038(4) -0.016(3) -0.004(3) -0.006(3)
C4 0.025(4) 0.025(4) 0.028(4) -0.013(3) -0.008(3) -0.003(3)
C5 0.013(3) 0.031(4) 0.032(4) -0.021(3) 0.001(3) -0.009(3)
C6 0.021(4) 0.030(4) 0.041(4) -0.013(3) -0.004(3) -0.001(3)
C7 0.036(5) 0.031(4) 0.049(5) -0.006(4) -0.012(4) -0.004(4)
C8 0.017(3) 0.038(4) 0.041(4) -0.021(4) 0.003(3) -0.007(3)
C9 0.017(3) 0.032(4) 0.033(4) -0.018(3) -0.005(3) -0.003(3)
C10 0.022(3) 0.020(3) 0.031(4) -0.015(3) -0.009(3) -0.002(3)
C11 0.016(3) 0.017(3) 0.039(4) -0.012(3) -0.009(3) 0.000(3)
C12 0.027(4) 0.018(3) 0.027(4) -0.003(3) -0.011(3) -0.010(3)
C13 0.021(3) 0.037(4) 0.028(4) -0.011(3) -0.006(3) -0.012(3)
C14 0.014(3) 0.028(4) 0.029(4) -0.011(3) -0.004(3) -0.004(3)
C15 0.015(3) 0.020(3) 0.029(4) -0.014(3) -0.004(3) -0.003(3)
C16 0.017(3) 0.018(3) 0.029(4) -0.011(3) -0.006(3) -0.005(3)
C17 0.019(3) 0.030(4) 0.032(4) -0.019(3) 0.000(3) -0.003(3)
C18 0.017(3) 0.032(4) 0.038(4) -0.013(3) -0.009(3) 0.004(3)
C19 0.025(4) 0.041(5) 0.032(4) -0.004(4) -0.008(3) 0.003(3)
C20 0.022(4) 0.031(4) 0.023(4) -0.006(3) -0.005(3) -0.001(3)
C21 0.020(3) 0.023(4) 0.038(4) -0.015(3) -0.005(3) 0.007(3)
C22 0.040(5) 0.054(6) 0.057(6) -0.024(5) -0.026(4) 0.013(4)
C23 0.056(7) 0.059(7) 0.071(7) 0.000(6) -0.026(6) 0.009(5)
C24 0.070(9) 0.078(10) 0.118(12) -0.005(9) -0.024(8) -0.005(7)
C25 0.023(3) 0.022(3) 0.033(4) -0.020(3) -0.006(3) 0.000(3)
C26 0.031(4) 0.033(4) 0.028(4) -0.018(3) -0.005(3) -0.004(3)
C27 0.047(5) 0.044(5) 0.036(4) -0.015(4) -0.018(4) -0.013(4)
C28 0.050(6) 0.069(7) 0.055(6) -0.020(5) -0.025(5) -0.009(5)
C29 0.021(3) 0.022(4) 0.038(4) -0.019(3) -0.003(3) -0.005(3)
C30 0.032(4) 0.032(4) 0.042(5) -0.012(4) -0.004(3) -0.012(3)
C31 0.037(5) 0.045(5) 0.041(5) 0.000(4) -0.005(4) -0.011(4)
C32 0.069(7) 0.048(6) 0.045(5) -0.002(5) -0.010(5) -0.024(5)
C33 0.028(4) 0.025(4) 0.029(4) -0.020(3) -0.006(3) -0.001(3)
C34 0.056(5) 0.022(4) 0.034(4) -0.015(3) 0.001(4) -0.013(4)
C35 0.085(7) 0.033(5) 0.034(5) -0.014(4) 0.002(5) -0.014(5)
C36 0.133(12) 0.058(7) 0.046(6) -0.010(5) 0.017(7) -0.050(8)
C37 0.060(6) 0.041(5) 0.055(6) -0.009(5) -0.006(5) -0.001(5)

loop_
_atom_type_symbol
_atom_type_description
_atom_type_scat_dispersion_real
_atom_type_scat_dispersion_imag
_atom_type_scat_source
C C 0.0033 0.0016 'International Tables Vol C Tables 4.2.6.8 and 6.1.1.4'
H H 0.0000 0.0000 'International Tables Vol C Tables 4.2.6.8 and 6.1.1.4'
N N 0.0061 0.0033 'International Tables Vol C Tables 4.2.6.8 and 6.1.1.4'
O O 0.0106 0.0060 'International Tables Vol C Tables 4.2.6.8 and 6.1.1.4'
S S 0.1246 0.1234 'International Tables Vol C Tables 4.2.6.8 and 6.1.1.4'
Cl Cl 0.1484 0.1585 'International Tables Vol C Tables 4.2.6.8 and 6.1.1.4'
Mo Mo -1.6832 0.6857 'International Tables Vol C Tables 4.2.6.8 and 6.1.1.4'

loop_
_geom_angle_atom_site_label_1
_geom_angle_atom_site_label_2
_geom_angle_atom_site_label_3
_geom_angle
O1 Mo1 N4 87.0(2)
O1 Mo1 N3 156.7(2)
N4 Mo1 N3 69.8(2)
O1 Mo1 S1 105.94(17)
N4 Mo1 S1 167.01(15)
N3 Mo1 S1 97.23(14)
O1 Mo1 S3 102.76(17)
N4 Mo1 S3 92.90(13)
N3 Mo1 S3 81.88(14)
S1 Mo1 S3 84.23(6)
O1 Mo1 S2 99.43(17)
N4 Mo1 S2 93.84(13)
N3 Mo1 S2 79.97(14)
S1 Mo1 S2 84.31(6)
S3 Mo1 S2 157.10(7)
C1 S1 Mo1 105.0(2)
C2 S2 Mo1 104.9(2)
C5 S3 Mo1 110.4(2)
C20 N3 C16 118.2(6)
C20 N3 Mo1 122.6(4)
C16 N3 Mo1 119.2(4)
C11 N4 C15 117.0(6)
C11 N4 Mo1 121.2(4)
C15 N4 Mo1 121.8(4)
C29 N5 C25 113.1(6)
C29 N5 C33 104.9(5)
C25 N5 C33 111.0(5)
C29 N5 C21 112.6(5)
C25 N5 C21 104.1(5)
C33 N5 C21 111.3(6)
C2 C1 C3 119.2(6)
C2 C1 S1 123.0(5)
C3 C1 S1 117.8(5)
C1 C2 C4 121.4(6)
C1 C2 S2 121.6(5)
C4 C2 S2 116.9(5)
N1 C3 C1 178.1(8)
N2 C4 C2 177.6(8)
C10 C5 C6 117.6(6)
C10 C5 S3 120.6(6)
C6 C5 S3 121.6(5)
C7 C6 C5 121.1(7)
C6 C7 C8 119.7(8)
C9 C8 C7 121.0(7)
C9 C8 Cl1 119.4(6)
C7 C8 Cl1 119.6(7)
C8 C9 C10 118.6(7)
C9 C10 C5 121.8(7)
N4 C11 C12 123.6(6)
C11 C12 C13 120.2(7)
C12 C13 C14 117.9(7)
C13 C14 C15 119.7(7)
N4 C15 C14 121.6(6)
N4 C15 C16 115.3(6)
C14 C15 C16 123.1(6)
N3 C16 C17 121.3(6)
N3 C16 C15 113.6(6)
C17 C16 C15 125.1(6)
C18 C17 C16 120.5(7)
C17 C18 C19 118.0(7)
C20 C19 C18 119.4(7)
N3 C20 C19 122.6(7)
N5 C21 C22 114.1(6)
C21 C22 C23 109.0(8)
C24 C23 C22 111.4(11)
N5 C25 C26 115.1(5)
C25 C26 C27 110.5(6)
C28 C27 C26 112.0(7)
N5 C29 C30 116.7(6)
C31 C30 C29 107.0(6)
C32 C31 C30 112.9(8)
C34 C33 N5 117.1(6)
C35 C34 C33 109.2(6)
C34 C35 C36 112.6(8)
Cl2 C37 Cl3 111.1(6)

loop_
_geom_bond_atom_site_label_1
_geom_bond_atom_site_label_2
_geom_bond_distance
Mo1 O1 1.688(5)
Mo1 N4 2.206(6)
Mo1 N3 2.320(5)
Mo1 S1 2.4012(19)
Mo1 S3 2.4324(18)
Mo1 S2 2.4369(19)
S1 C1 1.761(7)
S2 C2 1.750(7)
S3 C5 1.784(7)
Cl1 C8 1.752(7)
Cl2 C37 1.737(11)
Cl3 C37 1.743(11)
N1 C3 1.155(10)
N2 C4 1.159(10)
N3 C20 1.349(9)
N3 C16 1.350(9)
N4 C11 1.353(9)
N4 C15 1.366(8)
N5 C29 1.506(9)
N5 C25 1.518(8)
N5 C33 1.525(9)
N5 C21 1.528(8)
C1 C2 1.370(9)
C1 C3 1.432(10)
C2 C4 1.396(9)
C5 C10 1.392(10)
C5 C6 1.395(11)
C6 C7 1.375(11)
C7 C8 1.385(11)
C8 C9 1.372(11)
C9 C10 1.394(10)
C11 C12 1.360(10)
C12 C13 1.379(11)
C13 C14 1.387(10)
C14 C15 1.400(10)
C15 C16 1.468(10)
C16 C17 1.386(10)
C17 C18 1.374(11)
C18 C19 1.386(11)
C19 C20 1.376(11)
C21 C22 1.544(11)
C22 C23 1.560(14)
C23 C24 1.390(18)
C25 C26 1.520(10)
C26 C27 1.546(10)
C27 C28 1.501(13)
C29 C30 1.529(10)
C30 C31 1.525(12)
C31 C32 1.517(12)
C33 C34 1.522(10)
C34 C35 1.518(12)
C35 C36 1.534(14)
